data_1564329
loop_
_publ_author_name
'Das, Bhriguram'
'Dolai, Malay'
'Ghosh, Avijit'
'Dhara, Anamika'
'Mahapatra, Ananya Das'
'Chattopadhyay, Debprasad'
'Mabhai, Subhabrata'
'Jana, Atanu'
'Dey, Satyajit'
'Misra, Ajay'

_publ_section_title
;
 A bio-compatible pyridine-pyrazole hydrazide based compartmental receptor
 for Al<sup>3+</sup> sensing and its application in cell imaging.
;
_journal_issue 37
_journal_name_full 'Analytical methods : advancing methods and applications'
_journal_page_first 4266
_journal_page_last 4279
_journal_paper_doi 10.1039/d1ay00963j
_journal_volume 13
_journal_year 2021
_chemical_formula_moiety 'C17 H15 N5 O3'
_chemical_formula_sum 'C17 H15 N5 O3'
_chemical_formula_weight 337.34
_space_group_IT_number 88
_space_group_name_Hall '-I 4ad'
_space_group_name_H-M_alt 'I 41/a :2'
_symmetry_cell_setting tetragonal
_symmetry_space_group_name_Hall '-I 4ad'
_symmetry_space_group_name_H-M 'I 41/a :2'
_atom_sites_solution_hydrogens geom
_atom_sites_solution_primary direct
_atom_sites_solution_secondary difmap
_audit_creation_method SHELXL-97
_audit_update_record
;
2021-04-05 deposited with the CCDC.	2021-08-05 downloaded from the CCDC.
;
_cell_angle_alpha 90.00
_cell_angle_beta 90.00
_cell_angle_gamma 90.00
_cell_formula_units_Z 16
_cell_length_a 19.559(2)
_cell_length_b 19.559(2)
_cell_length_c 16.966(3)
_cell_measurement_reflns_used 14751
_cell_measurement_temperature 150(2)
_cell_measurement_theta_max 25.9
_cell_measurement_theta_min 1.6
_cell_volume 6490.4(15)
_computing_cell_refinement 'Bruker SMART'
_computing_data_collection 'Bruker SMART'
_computing_data_reduction 'Bruker SAINT'
_computing_molecular_graphics 'Ortep-3 for Windows (Farrugia, 1997)'
_computing_publication_material 'WINGX V1.80.05'
_computing_structure_refinement 'SHELXL-97 (Sheldrick, 1997)'
_computing_structure_solution 'SHELXS-97 (Sheldrick, 1990)'
_diffrn_ambient_temperature 150(2)
_diffrn_measured_fraction_theta_full 0.934
_diffrn_measured_fraction_theta_max 0.934
_diffrn_measurement_device_type 'CCD area detector'
_diffrn_measurement_method 'phi and omega scans'
_diffrn_radiation_monochromator graphite
_diffrn_radiation_source 'fine-focus sealed tube'
_diffrn_radiation_type MoK\a
_diffrn_radiation_wavelength 0.71073
_diffrn_reflns_av_R_equivalents 0.0381
_diffrn_reflns_av_sigmaI/netI 0.0301
_diffrn_reflns_limit_h_max 19
_diffrn_reflns_limit_h_min -23
_diffrn_reflns_limit_k_max 23
_diffrn_reflns_limit_k_min -23
_diffrn_reflns_limit_l_max 20
_diffrn_reflns_limit_l_min -20
_diffrn_reflns_number 14751
_diffrn_reflns_theta_full 25.89
_diffrn_reflns_theta_max 25.89
_diffrn_reflns_theta_min 1.59
_exptl_absorpt_coefficient_mu 0.098
_exptl_absorpt_correction_T_max 0.9903
_exptl_absorpt_correction_T_min 0.9893
_exptl_absorpt_correction_type empirical
_exptl_absorpt_process_details SADABS
_exptl_crystal_colour Red
_exptl_crystal_density_diffrn 1.381
_exptl_crystal_density_method 'not measured'
_exptl_crystal_description Rectangular
_exptl_crystal_F_000 2816.0
_exptl_crystal_size_max 0.11
_exptl_crystal_size_mid 0.10
_exptl_crystal_size_min 0.10
_refine_diff_density_max 0.107
_refine_diff_density_min -0.143
_refine_diff_density_rms 0.030
_refine_ls_extinction_method none
_refine_ls_goodness_of_fit_ref 1.008
_refine_ls_hydrogen_treatment mixed
_refine_ls_matrix_type full
_refine_ls_number_parameters 239
_refine_ls_number_reflns 2939
_refine_ls_number_restraints 0
_refine_ls_restrained_S_all 1.008
_refine_ls_R_factor_all 0.0830
_refine_ls_R_factor_gt 0.0419
_refine_ls_shift/su_max 0.009
_refine_ls_shift/su_mean 0.001
_refine_ls_structure_factor_coef Fsqd
_refine_ls_weighting_details 'calc w=1/[\s^2^(Fo^2^)+(0.0532P)^2^+1.2521P] where P=(Fo^2^+2Fc^2^)/3'
_refine_ls_weighting_scheme calc
_refine_ls_wR_factor_gt 0.0970
_refine_ls_wR_factor_ref 0.1150
_reflns_number_gt 1798
_reflns_number_total 2939
_reflns_threshold_expression >2\s(I)
_cod_data_source_file d1ay00963j2.cif
_cod_data_source_block skaj30
_cod_depositor_comments
;
The following automatic conversions were performed:

data item '_exptl_absorpt_correction_type' value 'Empirical' was
changed to 'empirical' in accordance with the
/home/data/users/saulius/crontab/automatic-downloads/rss-feeds/RSC/lib/dictionaries/cif_core.dic
dictionary named 'cif_core.dic' version 2.4.2 last updated on
2011-04-26.

data item '_symmetry_cell_setting' value 'Tetragonal' was changed to
'tetragonal' in accordance with the
/home/data/users/saulius/crontab/automatic-downloads/rss-feeds/RSC/lib/dictionaries/cif_core.dic
dictionary named 'cif_core.dic' version 2.4.2 last updated on
2011-04-26.

Automatic conversion script
Id: cif_fix_values 7556 2019-12-06 15:28:31Z antanas 

 Adding full bibliography for 1564329--1564330.cif.
;
_cod_original_sg_symbol_H-M 'I 41/a'
_cod_database_code 1564329

loop_
_symmetry_equiv_pos_as_xyz
'x, y, z'
'-x, -y+1/2, z'
'-y+3/4, x+1/4, z+1/4'
'y+1/4, -x+1/4, z+1/4'
'x+1/2, y+1/2, z+1/2'
'-x+1/2, -y+1, z+1/2'
'-y+5/4, x+3/4, z+3/4'
'y+3/4, -x+3/4, z+3/4'
'-x, -y, -z'
'x, y-1/2, -z'
'y-3/4, -x-1/4, -z-1/4'
'-y-1/4, x-1/4, -z-1/4'
'-x+1/2, -y+1/2, -z+1/2'
'x+1/2, y, -z+1/2'
'y-1/4, -x+1/4, -z+1/4'
'-y+1/4, x+1/4, -z+1/4'

loop_
_atom_site_label
_atom_site_type_symbol
_atom_site_fract_x
_atom_site_fract_y
_atom_site_fract_z
_atom_site_U_iso_or_equiv
_atom_site_adp_type
_atom_site_occupancy
_atom_site_symmetry_multiplicity
_atom_site_calc_flag
_atom_site_refinement_flags
_atom_site_disorder_assembly
_atom_site_disorder_group
N3 N 0.12479(8) 0.00309(8) 0.95026(8) 0.0535(4) Uani 1 1 d . . .
N2 N 0.08216(8) -0.04199(7) 0.98662(8) 0.0517(4) Uani 1 1 d . . .
O1 O 0.14627(8) 0.02164(8) 0.74389(7) 0.0785(5) Uani 1 1 d . . .
O2 O 0.27275(8) 0.15112(8) 0.65056(8) 0.0777(5) Uani 1 1 d . . .
C5 C 0.08290(10) -0.04333(9) 1.07050(10) 0.0509(5) Uani 1 1 d . . .
N4 N 0.19942(9) 0.07627(9) 0.84368(10) 0.0621(5) Uani 1 1 d . . .
N5 N 0.23834(9) 0.11402(9) 0.79224(9) 0.0617(5) Uani 1 1 d . . .
N1 N 0.03764(9) -0.08300(9) 1.10426(10) 0.0714(5) Uani 1 1 d . . .
C10 C 0.15430(11) 0.03075(10) 0.81456(10) 0.0566(5) Uani 1 1 d . . .
O3 O 0.35356(10) 0.22784(10) 0.55901(9) 0.0914(6) Uani 1 1 d . . .
C12 C 0.32214(10) 0.19869(10) 0.76895(11) 0.0598(5) Uani 1 1 d . . .
C9 C 0.11566(10) -0.00822(9) 0.87384(10) 0.0525(5) Uani 1 1 d . . .
C11 C 0.27990(11) 0.15779(11) 0.82076(11) 0.0638(6) Uani 1 1 d . . .
H11 H 0.2831 0.1634 0.8751 0.077 Uiso 1 1 calc R . .
C7 C 0.04685(10) -0.08134(10) 0.93318(11) 0.0556(5) Uani 1 1 d . . .
C14 C 0.35893(11) 0.23311(12) 0.63906(12) 0.0676(6) Uani 1 1 d . . .
C4 C 0.12913(12) -0.00466(12) 1.11100(12) 0.0745(6) Uani 1 1 d . . .
H4 H 0.1597 0.0237 1.0846 0.089 Uiso 1 1 calc R . .
C13 C 0.31721(10) 0.19352(10) 0.68752(11) 0.0591(5) Uani 1 1 d . . .
C2 C 0.08364(13) -0.04921(11) 1.22824(12) 0.0732(6) Uani 1 1 d . . .
H2A H 0.0827 -0.0527 1.2829 0.088 Uiso 1 1 calc R . .
C8 C 0.06795(10) -0.06013(10) 0.86082(11) 0.0612(5) Uani 1 1 d . . .
H8 H 0.0535 -0.0769 0.8123 0.073 Uiso 1 1 calc R . .
C15 C 0.40541(12) 0.27669(13) 0.67123(14) 0.0865(8) Uani 1 1 d . . .
H15 H 0.4335 0.3028 0.6388 0.104 Uiso 1 1 calc R . .
C1 C 0.03918(13) -0.08468(12) 1.18288(13) 0.0837(7) Uani 1 1 d . . .
H1 H 0.0073 -0.1122 1.2083 0.100 Uiso 1 1 calc R . .
C3 C 0.12935(13) -0.00865(12) 1.19165(12) 0.0804(7) Uani 1 1 d . . .
H3A H 0.1608 0.0164 1.2209 0.096 Uiso 1 1 calc R . .
C17 C 0.36954(12) 0.24410(13) 0.80034(13) 0.0831(7) Uani 1 1 d . . .
H17 H 0.3733 0.2487 0.8547 0.100 Uiso 1 1 calc R . .
C6 C -0.00330(12) -0.13606(12) 0.95343(13) 0.0788(7) Uani 1 1 d . . .
H6A H -0.0199 -0.1569 0.9059 0.118 Uiso 1 1 calc R . .
H6B H -0.0409 -0.1165 0.9819 0.118 Uiso 1 1 calc R . .
H6C H 0.0186 -0.1700 0.9855 0.118 Uiso 1 1 calc R . .
C16 C 0.41074(14) 0.28202(15) 0.75208(15) 0.1011(9) Uani 1 1 d . . .
H16 H 0.4427 0.3117 0.7740 0.121 Uiso 1 1 calc R . .
H4N H 0.2071(9) 0.0798(9) 0.8938(12) 0.061(6) Uiso 1 1 d . . .
H3 H 0.3229(17) 0.1955(16) 0.547(2) 0.164(16) Uiso 1 1 d . . .
H2 H 0.2474(17) 0.1262(16) 0.692(2) 0.160(12) Uiso 1 1 d . . .

loop_
_atom_site_aniso_label
_atom_site_aniso_U_11
_atom_site_aniso_U_22
_atom_site_aniso_U_33
_atom_site_aniso_U_23
_atom_site_aniso_U_13
_atom_site_aniso_U_12
N3 0.0614(10) 0.0585(10) 0.0407(9) 0.0004(7) 0.0005(7) -0.0023(8)
N2 0.0581(10) 0.0534(9) 0.0436(9) -0.0035(7) -0.0003(7) -0.0040(8)
O1 0.1087(12) 0.0909(11) 0.0360(8) -0.0034(7) -0.0060(7) 0.0014(9)
O2 0.0943(12) 0.0958(12) 0.0429(8) 0.0098(8) -0.0052(8) -0.0136(9)
C5 0.0591(12) 0.0510(11) 0.0424(10) -0.0018(9) 0.0037(9) 0.0021(9)
N4 0.0819(13) 0.0743(12) 0.0303(9) 0.0065(8) -0.0001(9) -0.0058(9)
N5 0.0737(11) 0.0723(11) 0.0390(9) 0.0109(8) 0.0038(8) 0.0023(10)
N1 0.0857(13) 0.0750(12) 0.0536(11) -0.0005(9) 0.0064(9) -0.0234(10)
C10 0.0708(14) 0.0629(13) 0.0361(11) -0.0018(9) -0.0031(9) 0.0113(11)
O3 0.1047(14) 0.1244(15) 0.0451(9) 0.0221(9) 0.0045(8) -0.0099(12)
C12 0.0655(13) 0.0716(14) 0.0424(11) 0.0091(10) 0.0010(10) 0.0053(11)
C9 0.0632(12) 0.0546(12) 0.0398(11) -0.0027(9) -0.0034(9) 0.0084(10)
C11 0.0751(15) 0.0785(15) 0.0378(10) 0.0062(10) 0.0001(10) 0.0027(12)
C7 0.0572(12) 0.0559(12) 0.0538(12) -0.0088(10) -0.0071(10) 0.0019(10)
C14 0.0711(15) 0.0845(16) 0.0471(12) 0.0174(11) 0.0057(11) 0.0100(12)
C4 0.0842(16) 0.0911(17) 0.0481(12) -0.0030(11) -0.0013(11) -0.0331(13)
C13 0.0614(13) 0.0678(13) 0.0480(12) 0.0084(10) -0.0026(10) 0.0064(11)
C2 0.1057(18) 0.0681(14) 0.0460(12) 0.0007(11) 0.0060(12) -0.0027(13)
C8 0.0680(14) 0.0665(13) 0.0490(12) -0.0123(10) -0.0100(10) 0.0064(11)
C15 0.0806(17) 0.110(2) 0.0684(16) 0.0196(14) 0.0088(13) -0.0176(15)
C1 0.113(2) 0.0835(16) 0.0551(14) 0.0057(12) 0.0146(13) -0.0312(14)
C3 0.0981(18) 0.0932(17) 0.0498(13) -0.0053(12) -0.0057(12) -0.0258(14)
C17 0.0929(18) 0.1052(19) 0.0511(13) 0.0016(13) -0.0017(12) -0.0185(15)
C6 0.0805(16) 0.0778(15) 0.0779(15) -0.0148(12) -0.0071(12) -0.0185(13)
C16 0.103(2) 0.131(2) 0.0696(17) 0.0093(16) 0.0007(15) -0.0469(17)

loop_
_atom_type_symbol
_atom_type_description
_atom_type_scat_dispersion_real
_atom_type_scat_dispersion_imag
_atom_type_scat_source
C C 0.0033 0.0016 'International Tables Vol C Tables 4.2.6.8 and 6.1.1.4'
H H 0.0000 0.0000 'International Tables Vol C Tables 4.2.6.8 and 6.1.1.4'
N N 0.0061 0.0033 'International Tables Vol C Tables 4.2.6.8 and 6.1.1.4'
O O 0.0106 0.0060 'International Tables Vol C Tables 4.2.6.8 and 6.1.1.4'

loop_
_geom_angle_atom_site_label_1
_geom_angle_atom_site_label_2
_geom_angle_atom_site_label_3
_geom_angle
_geom_angle_site_symmetry_1
_geom_angle_site_symmetry_3
_geom_angle_publ_flag
C9 N3 N2 104.62(14) . . ?
N3 N2 C7 111.79(14) . . ?
N3 N2 C5 117.31(14) . . ?
C7 N2 C5 130.83(16) . . ?
C13 O2 H2 106.8(19) . . ?
N1 C5 C4 123.80(17) . . ?
N1 C5 N2 116.20(17) . . ?
C4 C5 N2 120.00(17) . . ?
C10 N4 N5 119.03(16) . . ?
C10 N4 H4N 121.8(12) . . ?
N5 N4 H4N 119.0(12) . . ?
C11 N5 N4 118.22(16) . . ?
C5 N1 C1 115.89(18) . . ?
O1 C10 N4 122.69(19) . . ?
O1 C10 C9 121.96(19) . . ?
N4 C10 C9 115.35(16) . . ?
C14 O3 H3 109(2) . . ?
C13 C12 C17 118.30(19) . . ?
C13 C12 C11 121.62(19) . . ?
C17 C12 C11 120.08(18) . . ?
N3 C9 C8 111.44(17) . . ?
N3 C9 C10 120.83(17) . . ?
C8 C9 C10 127.72(17) . . ?
N5 C11 C12 120.28(18) . . ?
N5 C11 H11 119.9 . . ?
C12 C11 H11 119.9 . . ?
C8 C7 N2 105.78(17) . . ?
C8 C7 C6 128.77(18) . . ?
N2 C7 C6 125.44(17) . . ?
C15 C14 O3 119.8(2) . . ?
C15 C14 C13 120.2(2) . . ?
O3 C14 C13 120.0(2) . . ?
C5 C4 C3 118.2(2) . . ?
C5 C4 H4 120.9 . . ?
C3 C4 H4 120.9 . . ?
O2 C13 C12 123.33(18) . . ?
O2 C13 C14 116.28(18) . . ?
C12 C13 C14 120.4(2) . . ?
C3 C2 C1 117.8(2) . . ?
C3 C2 H2A 121.1 . . ?
C1 C2 H2A 121.1 . . ?
C7 C8 C9 106.37(17) . . ?
C7 C8 H8 126.8 . . ?
C9 C8 H8 126.8 . . ?
C14 C15 C16 119.8(2) . . ?
C14 C15 H15 120.1 . . ?
C16 C15 H15 120.1 . . ?
N1 C1 C2 124.8(2) . . ?
N1 C1 H1 117.6 . . ?
C2 C1 H1 117.6 . . ?
C2 C3 C4 119.4(2) . . ?
C2 C3 H3A 120.3 . . ?
C4 C3 H3A 120.3 . . ?
C16 C17 C12 120.7(2) . . ?
C16 C17 H17 119.7 . . ?
C12 C17 H17 119.7 . . ?
C7 C6 H6A 109.5 . . ?
C7 C6 H6B 109.5 . . ?
H6A C6 H6B 109.5 . . ?
C7 C6 H6C 109.5 . . ?
H6A C6 H6C 109.5 . . ?
H6B C6 H6C 109.5 . . ?
C17 C16 C15 120.7(2) . . ?
C17 C16 H16 119.7 . . ?
C15 C16 H16 119.7 . . ?

loop_
_geom_bond_atom_site_label_1
_geom_bond_atom_site_label_2
_geom_bond_distance
_geom_bond_site_symmetry_2
_geom_bond_publ_flag
N3 C9 1.327(2) . ?
N3 N2 1.3613(19) . ?
N2 C7 1.375(2) . ?
N2 C5 1.423(2) . ?
O1 C10 1.222(2) . ?
O2 C13 1.355(2) . ?
O2 H2 0.99(3) . ?
C5 N1 1.309(2) . ?
C5 C4 1.364(3) . ?
N4 C10 1.348(3) . ?
N4 N5 1.373(2) . ?
N4 H4N 0.87(2) . ?
N5 C11 1.276(2) . ?
N1 C1 1.335(3) . ?
C10 C9 1.471(3) . ?
O3 C14 1.366(2) . ?
O3 H3 0.90(3) . ?
C12 C13 1.389(3) . ?
C12 C17 1.390(3) . ?
C12 C11 1.447(3) . ?
C9 C8 1.397(3) . ?
C11 H11 0.9300 . ?
C7 C8 1.360(3) . ?
C7 C6 1.492(3) . ?
C14 C15 1.361(3) . ?
C14 C13 1.393(3) . ?
C4 C3 1.371(3) . ?
C4 H4 0.9300 . ?
C2 C3 1.347(3) . ?
C2 C1 1.353(3) . ?
C2 H2A 0.9300 . ?
C8 H8 0.9300 . ?
C15 C16 1.379(3) . ?
C15 H15 0.9300 . ?
C1 H1 0.9300 . ?
C3 H3A 0.9300 . ?
C17 C16 1.367(3) . ?
C17 H17 0.9300 . ?
C6 H6A 0.9600 . ?
C6 H6B 0.9600 . ?
C6 H6C 0.9600 . ?
C16 H16 0.9300 . ?
